data_7232132
loop_
_publ_author_name
'Chalmers, James E.'
'Srivastava, Anant Kumar'
'Dixey, Richard J. C.'
'Sivakumaran, Krrishna'
'Saines, Paul J.'

_publ_section_title
;
 Low dimensional and frustrated antiferromagnetic interactions in
 transition metal chloride complexes with simple amine ligands
;
_journal_issue 5
_journal_name_full CrystEngComm
_journal_page_first 894
_journal_paper_doi 10.1039/C8CE01901K
_journal_volume 21
_journal_year 2019
_chemical_formula_moiety 'Cl3 H9 Mn N2 O2'
_chemical_formula_sum 'Cl3 H9 Mn N2 O2'
_chemical_formula_weight 230.38
_space_group_crystal_system monoclinic
_space_group_IT_number 14
_space_group_name_Hall '-P 2yn'
_space_group_name_H-M_alt 'P 1 21/n 1'
_symmetry_space_group_name_Hall '-P 2yn'
_symmetry_space_group_name_H-M 'P 1 21/n 1'
_atom_sites_solution_hydrogens mixed
_atom_sites_solution_primary dual
_audit_creation_date 2018-02-05
_audit_creation_method
;
Olex2 1.2
(compiled 2017.08.10 svn.r3461 for OlexSys, GUI svn.r5381)
;
_audit_update_record
;
2018-11-06 deposited with the CCDC.
2018-12-27 downloaded from the CCDC.
;
_cell_angle_alpha 90
_cell_angle_beta 92.648(2)
_cell_angle_gamma 90
_cell_formula_units_Z 4
_cell_length_a 5.54110(10)
_cell_length_b 13.9707(3)
_cell_length_c 9.9630(3)
_cell_measurement_reflns_used 1718
_cell_measurement_temperature 293(2)
_cell_measurement_theta_max 72.6710
_cell_measurement_theta_min 5.4740
_cell_volume 770.44(3)
_computing_cell_refinement 'CrysAlisPro 1.171.38.46 (Rigaku OD, 2015)'
_computing_data_collection 'CrysAlisPro 1.171.38.46 (Rigaku OD, 2015)'
_computing_data_reduction 'CrysAlisPro 1.171.38.46 (Rigaku OD, 2015)'
_computing_molecular_graphics 'Olex2 (Dolomanov et al., 2009)'
_computing_publication_material 'Olex2 (Dolomanov et al., 2009)'
_computing_structure_refinement 'ShelXL (Sheldrick, 2015)'
_computing_structure_solution 'ShelXT (Sheldrick, 2015)'
_diffrn_ambient_temperature 293(2)
_diffrn_detector 'CCD plate'
_diffrn_detector_area_resol_mean 5.2887
_diffrn_detector_type AtlasS2
_diffrn_measured_fraction_theta_full 0.999
_diffrn_measured_fraction_theta_max 0.971
_diffrn_measurement_details
;
List of Runs (angles in degrees, time in seconds):

  # Type    Start    End  Width  t~exp~   \w     \q     \k     \f   Frames
#--------------------------------------------------------------------------
  1  \w    -55.00 -29.00   1.00    1.00    --  -41.91 -57.00   0.00   26
  2  \w   -114.00 -17.00   1.00    1.00    --  -41.91 -38.00-120.00   97
  3  \w   -114.00 -88.00   1.00    1.00    --  -41.91 -57.00   0.00   26
  4  \w      7.00  46.00   1.00    1.00    --   41.91 -99.00 120.00   39
  5  \w     53.00  83.00   1.00    1.00    --   41.91 -99.00 120.00   30
  6  \w     49.00 121.00   1.00    3.41    --  105.91-125.00 -30.00   72
  7  \w     36.00  94.00   1.00    3.41    --  105.91 -61.00 -30.00   58
  8  \w     84.00 177.00   1.00    3.41    --  105.91  30.00  90.00   93
  9  \w    153.00 178.00   1.00    3.41    --  105.91 128.00 175.00   25
 10  \w    102.00 155.00   1.00    3.41    --  105.91 125.00  90.00   53
 11  \w    110.00 164.00   1.00    3.41    --  105.91 125.00 -30.00   54
 12  \w     88.00 123.00   1.00    3.41    --  105.91  45.00-120.00   35
;
_diffrn_measurement_device 'four-circle diffractometer'
_diffrn_measurement_device_type 'SuperNova, Dual, Cu at zero, AtlasS2'
_diffrn_measurement_method '\w scans'
_diffrn_orient_matrix_type 'CrysAlisPro convention (1999,Acta A55,543-557)'
_diffrn_orient_matrix_UB_11 0.0851158000
_diffrn_orient_matrix_UB_12 -0.0834542000
_diffrn_orient_matrix_UB_13 0.0914266000
_diffrn_orient_matrix_UB_21 0.0795274000
_diffrn_orient_matrix_UB_22 0.0717978000
_diffrn_orient_matrix_UB_23 0.1107771000
_diffrn_orient_matrix_UB_31 -0.2529322000
_diffrn_orient_matrix_UB_32 -0.0055776000
_diffrn_orient_matrix_UB_33 0.0576554000
_diffrn_radiation_monochromator mirror
_diffrn_radiation_probe x-ray
_diffrn_radiation_type CuK\a
_diffrn_radiation_wavelength 1.54184
_diffrn_reflns_av_R_equivalents 0.0258
_diffrn_reflns_av_unetI/netI 0.0361
_diffrn_reflns_Laue_measured_fraction_full 0.999
_diffrn_reflns_Laue_measured_fraction_max 0.971
_diffrn_reflns_limit_h_max 5
_diffrn_reflns_limit_h_min -6
_diffrn_reflns_limit_k_max 12
_diffrn_reflns_limit_k_min -17
_diffrn_reflns_limit_l_max 11
_diffrn_reflns_limit_l_min -12
_diffrn_reflns_number 2816
_diffrn_reflns_point_group_measured_fraction_full 0.999
_diffrn_reflns_point_group_measured_fraction_max 0.971
_diffrn_reflns_theta_full 67.000
_diffrn_reflns_theta_max 72.820
_diffrn_reflns_theta_min 5.457
_diffrn_source 'micro-focus sealed X-ray tube'
_diffrn_source_type 'SuperNova (Cu) X-ray Source'
_exptl_absorpt_coefficient_mu 22.989
_exptl_absorpt_correction_T_max 1.00000
_exptl_absorpt_correction_T_min 0.74412
_exptl_absorpt_correction_type multi-scan
_exptl_absorpt_process_details
;
CrysAlisPro 1.171.38.46 (Rigaku Oxford Diffraction, 2015)
Empirical absorption correction using spherical harmonics,
 implemented in SCALE3 ABSPACK scaling algorithm.
;
_exptl_crystal_colour colourless
_exptl_crystal_density_diffrn 1.986
_exptl_crystal_description block
_exptl_crystal_F_000 460
_exptl_crystal_size_max 0.110
_exptl_crystal_size_mid 0.057
_exptl_crystal_size_min 0.038
_refine_diff_density_max 0.332
_refine_diff_density_min -0.343
_refine_diff_density_rms 0.094
_refine_ls_extinction_method none
_refine_ls_goodness_of_fit_ref 1.065
_refine_ls_hydrogen_treatment constr
_refine_ls_matrix_type full
_refine_ls_number_parameters 76
_refine_ls_number_reflns 1486
_refine_ls_number_restraints 0
_refine_ls_restrained_S_all 1.065
_refine_ls_R_factor_all 0.0297
_refine_ls_R_factor_gt 0.0270
_refine_ls_shift/su_max 0.001
_refine_ls_shift/su_mean 0.000
_refine_ls_structure_factor_coef Fsqd
_refine_ls_weighting_details 'w=1/[\s^2^(Fo^2^)+(0.0332P)^2^+0.0115P] where P=(Fo^2^+2Fc^2^)/3'
_refine_ls_weighting_scheme calc
_refine_ls_wR_factor_gt 0.0660
_refine_ls_wR_factor_ref 0.0688
_reflns_Friedel_coverage 0.000
_reflns_number_gt 1376
_reflns_number_total 1486
_reflns_threshold_expression 'I > 2\s(I)'
_cod_data_source_file c8ce01901k2.cif
_cod_data_source_block 18_pjs042_HydMnCl3
_cod_depositor_comments 'Adding full bibliography for 7232129--7232133.cif.'
_cod_database_code 7232132
_shelx_shelxl_version_number 2014/7
_shelx_space_group_comment
;
The symmetry employed for this shelxl refinement is uniquely defined
by the following loop, which should always be used as a source of
symmetry information in preference to the above space-group names.
They are only intended as comments.
;
_reflns_odcompleteness_completeness 99.79
_reflns_odcompleteness_iscentric 1
_reflns_odcompleteness_theta 66.97
_olex2_refinement_description
;
1. Fixed Uiso
 At 1.2 times of:
  All N(H,H) groups, All N(H,H,H) groups
 At 1.5 times of:
  All O(H,H) groups
2.a Rotating group:
 O2(H2A,H2B), O1(H1A,H1B)
2.b Secondary CH2 refined with riding coordinates:
 N1(H1C,H1D)
2.c Idealised Me refined as rotating group:
 N2(H2C,H2D,H2E)
;
_olex2_date_sample_data_collection 2018-01-18
_olex2_submission_special_instructions 'No special instructions were received'
_oxdiff_exptl_absorpt_empirical_details
;
Empirical correction (ABSPACK) includes:
- Absorption correction using spherical harmonics
- Frame scaling
;
_oxdiff_exptl_absorpt_empirical_full_max 1.463
_oxdiff_exptl_absorpt_empirical_full_min 0.854

loop_
_space_group_symop_operation_xyz
'x, y, z'
'-x+1/2, y+1/2, -z+1/2'
'-x, -y, -z'
'x-1/2, -y-1/2, z-1/2'

loop_
_atom_site_label
_atom_site_type_symbol
_atom_site_fract_x
_atom_site_fract_y
_atom_site_fract_z
_atom_site_U_iso_or_equiv
_atom_site_adp_type
_atom_site_occupancy
_atom_site_site_symmetry_order
_atom_site_calc_flag
_atom_site_refinement_flags_posn
Mn1 Mn 0.51640(6) 0.34928(3) 0.23927(3) 0.01954(13) Uani 1 1 d .
Cl3 Cl 0.24235(10) 0.44547(5) 0.09075(6) 0.02797(15) Uani 1 1 d .
Cl2 Cl 0.29008(11) 0.38952(4) 0.44264(5) 0.02846(16) Uani 1 1 d .
Cl1 Cl 0.32275(11) 0.18943(4) 0.20107(6) 0.02977(16) Uani 1 1 d .
O2 O 0.7961(3) 0.27987(14) 0.37678(19) 0.0326(4) Uani 1 1 d .
H2A H 0.7730 0.2949 0.4599 0.049 Uiso 1 1 d GR
H2B H 0.9387 0.3029 0.3632 0.049 Uiso 1 1 d GR
O1 O 0.7619(4) 0.31819(15) 0.0792(2) 0.0393(5) Uani 1 1 d .
H1A H 0.7923 0.2582 0.0774 0.059 Uiso 1 1 d GR
H1B H 0.8993 0.3440 0.0982 0.059 Uiso 1 1 d GR
N1 N 0.7582(4) 0.48712(15) 0.2788(2) 0.0272(4) Uani 1 1 d .
H1C H 0.7778 0.4948 0.3673 0.033 Uiso 1 1 calc R
H1D H 0.9034 0.4752 0.2479 0.033 Uiso 1 1 calc R
N2 N 0.6757(5) 0.57657(16) 0.2225(2) 0.0338(5) Uani 1 1 d .
H2C H 0.6624 0.5718 0.1334 0.041 Uiso 1 1 calc GR
H2D H 0.7811 0.6225 0.2455 0.041 Uiso 1 1 calc GR
H2E H 0.5323 0.5910 0.2539 0.041 Uiso 1 1 calc GR

loop_
_atom_site_aniso_label
_atom_site_aniso_U_11
_atom_site_aniso_U_22
_atom_site_aniso_U_33
_atom_site_aniso_U_23
_atom_site_aniso_U_13
_atom_site_aniso_U_12
Mn1 0.0221(2) 0.0166(2) 0.01986(19) 0.00000(13) 0.00025(14) -0.00046(13)
Cl3 0.0263(3) 0.0309(3) 0.0263(3) 0.0074(2) -0.0028(2) 0.0020(2)
Cl2 0.0343(3) 0.0291(3) 0.0224(3) -0.0044(2) 0.0059(2) -0.0022(2)
Cl1 0.0327(3) 0.0202(3) 0.0362(3) -0.0009(2) -0.0013(2) -0.0065(2)
O2 0.0282(9) 0.0358(10) 0.0331(9) 0.0047(8) -0.0065(7) -0.0010(8)
O1 0.0386(11) 0.0317(11) 0.0491(12) -0.0143(9) 0.0173(9) -0.0099(8)
N1 0.0306(11) 0.0215(10) 0.0295(10) -0.0043(9) 0.0008(8) -0.0003(8)
N2 0.0480(13) 0.0216(11) 0.0317(11) -0.0012(9) -0.0014(10) -0.0062(10)

loop_
_atom_type_symbol
_atom_type_description
_atom_type_scat_dispersion_real
_atom_type_scat_dispersion_imag
_atom_type_scat_source
Mn Mn -0.5299 2.8052 'International Tables Vol C Tables 4.2.6.8 and 6.1.1.4'
Cl Cl 0.3639 0.7018 'International Tables Vol C Tables 4.2.6.8 and 6.1.1.4'
N N 0.0311 0.0180 'International Tables Vol C Tables 4.2.6.8 and 6.1.1.4'
H H 0.0000 0.0000 'International Tables Vol C Tables 4.2.6.8 and 6.1.1.4'
O O 0.0492 0.0322 'International Tables Vol C Tables 4.2.6.8 and 6.1.1.4'

loop_
_geom_angle_atom_site_label_1
_geom_angle_atom_site_label_2
_geom_angle_atom_site_label_3
_geom_angle
Cl3 Mn1 Cl2 92.62(2)
Cl3 Mn1 Cl1 98.47(2)
Cl2 Mn1 Cl1 95.54(2)
O2 Mn1 Cl3 172.23(6)
O2 Mn1 Cl2 87.73(5)
O2 Mn1 Cl1 89.22(5)
O2 Mn1 N1 83.13(7)
O1 Mn1 Cl3 93.27(7)
O1 Mn1 Cl2 171.71(6)
O1 Mn1 Cl1 89.35(6)
O1 Mn1 O2 85.64(8)
O1 Mn1 N1 85.21(7)
N1 Mn1 Cl3 89.11(6)
N1 Mn1 Cl2 89.06(5)
N1 Mn1 Cl1 170.91(6)
Mn1 O2 H2A 110.5
Mn1 O2 H2B 110.6
H2A O2 H2B 103.5
Mn1 O1 H1A 109.8
Mn1 O1 H1B 109.4
H1A O1 H1B 104.1
Mn1 N1 H1C 107.7
Mn1 N1 H1D 107.7
H1C N1 H1D 107.1
N2 N1 Mn1 118.38(15)
N2 N1 H1C 107.7
N2 N1 H1D 107.7
N1 N2 H2C 109.5
N1 N2 H2D 109.5
N1 N2 H2E 109.5
H2C N2 H2D 109.5
H2C N2 H2E 109.5
H2D N2 H2E 109.5

loop_
_geom_bond_atom_site_label_1
_geom_bond_atom_site_label_2
_geom_bond_distance
Mn1 Cl3 2.4686(7)
Mn1 Cl2 2.4958(6)
Mn1 Cl1 2.4991(7)
Mn1 O2 2.2413(18)
Mn1 O1 2.1873(18)
Mn1 N1 2.369(2)
O2 H2A 0.8694
O2 H2B 0.8695
O1 H1A 0.8558
O1 H1B 0.8555
N1 H1C 0.8900
N1 H1D 0.8900
N1 N2 1.436(3)
N2 H2C 0.8900
N2 H2D 0.8900
N2 H2E 0.8900
